data_1505584
loop_
_publ_author_name
'Rawal, Girish K.'
'Kumar, Amit'
'Tawar, Urmila'
'Vankar, Yashwant D.'

_publ_section_title
;
 New method for chloroamidation of olefins. Application in the synthesis
 of N-glycopeptides and anticancer agents.
;
_journal_issue 25
_journal_name_full 'Organic letters'
_journal_page_first 5171
_journal_page_last 5174
_journal_paper_doi 10.1021/ol702097q
_journal_volume 9
_journal_year 2007
_chemical_formula_moiety 'C14 H20 Cl N O8'
_chemical_formula_sum 'C14 H20 Cl N O8'
_chemical_formula_weight 365.76
_chemical_name_systematic
;
 ?
;
_space_group_IT_number 19
_symmetry_cell_setting orthorhombic
_symmetry_space_group_name_Hall 'P 2ac 2ab'
_symmetry_space_group_name_H-M 'P 21 21 21'
_atom_sites_solution_hydrogens geom
_atom_sites_solution_primary direct
_atom_sites_solution_secondary difmap
_audit_creation_method SHELXL-97
_cell_angle_alpha 90.00
_cell_angle_beta 90.00
_cell_angle_gamma 90.00
_cell_formula_units_Z 4
_cell_length_a 8.1991(7)
_cell_length_b 8.7860(8)
_cell_length_c 23.326(2)
_cell_measurement_temperature 293(2)
_cell_volume 1680.3(3)
_computing_cell_refinement 'Bruker SMART v5.628'
_computing_data_collection 'Bruker SMART v5.628'
_computing_data_reduction 'Bruker SAINT+ v6.45'
_computing_molecular_graphics ORTEP
_computing_structure_refinement 'SHELXL-97 (Sheldrick, 1997)'
_computing_structure_solution 'SIR 97'
_diffrn_ambient_temperature 293(2)
_diffrn_measured_fraction_theta_full 0.995
_diffrn_measured_fraction_theta_max 0.995
_diffrn_radiation_monochromator graphite
_diffrn_radiation_source 'fine-focus sealed tube'
_diffrn_radiation_type MoK\a
_diffrn_radiation_wavelength 0.71073
_diffrn_reflns_av_R_equivalents 0.0379
_diffrn_reflns_av_sigmaI/netI 0.0480
_diffrn_reflns_limit_h_max 10
_diffrn_reflns_limit_h_min -10
_diffrn_reflns_limit_k_max 8
_diffrn_reflns_limit_k_min -11
_diffrn_reflns_limit_l_max 31
_diffrn_reflns_limit_l_min -30
_diffrn_reflns_number 11142
_diffrn_reflns_theta_full 28.30
_diffrn_reflns_theta_max 28.30
_diffrn_reflns_theta_min 2.48
_exptl_absorpt_coefficient_mu 0.269
_exptl_absorpt_correction_type none
_exptl_crystal_colour colourless
_exptl_crystal_density_diffrn 1.446
_exptl_crystal_density_method 'not measured'
_exptl_crystal_F_000 768
_exptl_crystal_size_max 0.2
_exptl_crystal_size_mid 0.1
_exptl_crystal_size_min 0.1
_refine_diff_density_max 0.420
_refine_diff_density_min -0.221
_refine_diff_density_rms 0.065
_refine_ls_abs_structure_details 'Flack H D (1983), Acta Cryst. A39, 876-881'
_refine_ls_abs_structure_Flack -0.05(7)
_refine_ls_extinction_method none
_refine_ls_goodness_of_fit_ref 1.098
_refine_ls_hydrogen_treatment constr
_refine_ls_matrix_type full
_refine_ls_number_parameters 221
_refine_ls_number_reflns 4102
_refine_ls_number_restraints 0
_refine_ls_restrained_S_all 1.098
_refine_ls_R_factor_all 0.0527
_refine_ls_R_factor_gt 0.0468
_refine_ls_shift/su_max 0.001
_refine_ls_shift/su_mean 0.000
_refine_ls_structure_factor_coef Fsqd
_refine_ls_weighting_details 'calc w=1/[\s^2^(Fo^2^)+(0.0485P)^2^+0.1683P] where P=(Fo^2^+2Fc^2^)/3'
_refine_ls_weighting_scheme calc
_refine_ls_wR_factor_gt 0.0992
_refine_ls_wR_factor_ref 0.1020
_reflns_number_gt 3703
_reflns_number_total 4102
_reflns_threshold_expression >2sigma(I)
_cod_data_source_file ol702097q-file004.cif
_cod_data_source_block 13jundm
_cod_original_cell_volume 1680.4(3)
_cod_database_code 1505584

loop_
_symmetry_equiv_pos_as_xyz
'x, y, z'
'-x+1/2, -y, z+1/2'
'x+1/2, -y+1/2, -z'
'-x, y+1/2, -z+1/2'

loop_
_atom_site_label
_atom_site_type_symbol
_atom_site_fract_x
_atom_site_fract_y
_atom_site_fract_z
_atom_site_U_iso_or_equiv
_atom_site_adp_type
_atom_site_occupancy
_atom_site_symmetry_multiplicity
_atom_site_calc_flag
_atom_site_refinement_flags
Cl01 Cl 0.88133(7) 0.07497(7) 0.74538(2) 0.02289(15) Uani 1 1 d .
O002 O 0.67268(19) 0.11080(18) 0.47077(6) 0.0168(3) Uani 1 1 d .
O003 O 0.70389(18) -0.14937(17) 0.58013(7) 0.0145(3) Uani 1 1 d .
O004 O 1.00415(19) -0.09561(18) 0.64045(6) 0.0156(3) Uani 1 1 d .
O005 O 0.55546(18) 0.11774(17) 0.61918(6) 0.0142(3) Uani 1 1 d .
O006 O 0.46826(19) 0.12031(18) 0.40749(7) 0.0186(4) Uani 1 1 d .
O007 O 0.8957(2) -0.26383(19) 0.52620(8) 0.0299(5) Uani 1 1 d .
O008 O 0.5124(2) 0.37794(19) 0.74222(8) 0.0254(4) Uani 1 1 d .
O009 O 1.16844(19) 0.02833(18) 0.57851(7) 0.0183(4) Uani 1 1 d .
N010 N 0.6958(2) 0.3040(2) 0.67505(8) 0.0152(4) Uani 1 1 d .
H010 H 0.7749 0.3315 0.6532 0.018 Uiso 1 1 calc R
C5 C 0.6613(3) 0.1192(3) 0.57072(9) 0.0128(4) Uani 1 1 d .
H011 H 0.7170 0.2179 0.5693 0.015 Uiso 1 1 calc R
C1 C 0.6367(3) 0.1500(2) 0.67204(9) 0.0134(4) Uani 1 1 d .
H012 H 0.5563 0.1377 0.7028 0.016 Uiso 1 1 calc R
C10 C 0.6588(3) -0.4053(3) 0.55584(10) 0.0184(5) Uani 1 1 d .
H01A H 0.5621 -0.3881 0.5336 0.028 Uiso 1 1 calc R
H01B H 0.6294 -0.4219 0.5952 0.028 Uiso 1 1 calc R
H01C H 0.7149 -0.4933 0.5414 0.028 Uiso 1 1 calc R
C6 C 0.5563(3) 0.1035(3) 0.51769(9) 0.0154(5) Uani 1 1 d .
H01D H 0.4985 0.0071 0.5177 0.019 Uiso 1 1 calc R
H01E H 0.4777 0.1857 0.5152 0.019 Uiso 1 1 calc R
C8 C 0.7457(3) 0.1350(3) 0.37430(10) 0.0200(5) Uani 1 1 d .
H01F H 0.7000 0.1305 0.3364 0.030 Uiso 1 1 calc R
H01G H 0.8222 0.0534 0.3792 0.030 Uiso 1 1 calc R
H01H H 0.8005 0.2306 0.3794 0.030 Uiso 1 1 calc R
C13 C 0.6293(3) 0.4069(3) 0.71171(9) 0.0162(4) Uani 1 1 d .
C11 C 1.1449(3) -0.0775(3) 0.61040(9) 0.0159(4) Uani 1 1 d .
C3 C 0.8856(3) 0.0227(2) 0.63088(8) 0.0124(4) Uani 1 1 d .
H018 H 0.9423 0.1205 0.6276 0.015 Uiso 1 1 calc R
C4 C 0.7893(3) -0.0053(2) 0.57629(9) 0.0129(4) Uani 1 1 d .
H019 H 0.8620 -0.0047 0.5430 0.016 Uiso 1 1 calc R
C2 C 0.7703(3) 0.0290(3) 0.68167(9) 0.0145(4) Uani 1 1 d .
H020 H 0.7187 -0.0708 0.6865 0.017 Uiso 1 1 calc R
C7 C 0.6128(3) 0.1205(2) 0.41750(9) 0.0148(4) Uani 1 1 d .
C9 C 0.7682(3) -0.2691(3) 0.55167(10) 0.0171(5) Uani 1 1 d .
C14 C 0.7090(3) 0.5613(3) 0.71249(10) 0.0217(5) Uani 1 1 d .
H02A H 0.6298 0.6377 0.7030 0.033 Uiso 1 1 calc R
H02B H 0.7959 0.5637 0.6849 0.033 Uiso 1 1 calc R
H02C H 0.7522 0.5810 0.7500 0.033 Uiso 1 1 calc R
C12 C 1.2624(3) -0.2033(3) 0.62176(12) 0.0260(6) Uani 1 1 d .
H2A H 1.2333 -0.2904 0.5991 0.039 Uiso 1 1 calc R
H2B H 1.2591 -0.2296 0.6617 0.039 Uiso 1 1 calc R
H2C H 1.3705 -0.1707 0.6118 0.039 Uiso 1 1 calc R

loop_
_atom_site_aniso_label
_atom_site_aniso_U_11
_atom_site_aniso_U_22
_atom_site_aniso_U_33
_atom_site_aniso_U_23
_atom_site_aniso_U_13
_atom_site_aniso_U_12
Cl01 0.0223(3) 0.0348(3) 0.0115(2) -0.0004(2) -0.0024(2) 0.0031(3)
O002 0.0138(8) 0.0241(9) 0.0126(7) 0.0000(6) -0.0024(6) 0.0000(7)
O003 0.0139(8) 0.0124(8) 0.0174(8) -0.0016(6) 0.0032(6) 0.0000(6)
O004 0.0119(7) 0.0177(8) 0.0171(7) 0.0023(6) 0.0006(6) 0.0042(6)
O005 0.0107(7) 0.0184(8) 0.0135(7) -0.0023(6) 0.0022(6) 0.0013(6)
O006 0.0168(9) 0.0208(9) 0.0181(8) 0.0023(7) -0.0034(7) -0.0011(7)
O007 0.0305(11) 0.0187(9) 0.0406(11) -0.0050(8) 0.0210(9) -0.0002(8)
O008 0.0229(9) 0.0251(9) 0.0284(10) -0.0075(8) 0.0121(8) 0.0000(7)
O009 0.0143(8) 0.0193(8) 0.0212(8) 0.0011(7) 0.0029(6) 0.0001(6)
N010 0.0139(10) 0.0162(10) 0.0154(9) -0.0014(8) 0.0058(7) -0.0003(8)
C5 0.0111(10) 0.0159(11) 0.0113(10) -0.0011(8) 0.0031(8) 0.0006(8)
C1 0.0132(11) 0.0159(11) 0.0111(10) -0.0014(8) 0.0027(8) 0.0001(9)
C10 0.0183(11) 0.0180(12) 0.0189(11) -0.0001(9) -0.0026(9) 0.0026(10)
C6 0.0125(10) 0.0186(12) 0.0152(11) -0.0001(9) -0.0002(8) 0.0030(9)
C8 0.0234(13) 0.0209(12) 0.0158(11) -0.0017(9) 0.0012(10) -0.0018(10)
C13 0.0147(11) 0.0208(12) 0.0131(10) -0.0041(9) -0.0014(8) 0.0024(9)
C11 0.0126(11) 0.0203(11) 0.0148(10) -0.0034(9) 0.0000(8) 0.0011(9)
C3 0.0104(10) 0.0134(10) 0.0135(10) 0.0001(8) 0.0014(8) 0.0015(8)
C4 0.0127(11) 0.0142(11) 0.0120(10) -0.0009(8) 0.0029(8) 0.0006(8)
C2 0.0152(11) 0.0185(12) 0.0098(10) -0.0017(8) -0.0023(8) -0.0012(9)
C7 0.0174(11) 0.0100(10) 0.0170(10) -0.0004(8) -0.0034(9) 0.0001(9)
C9 0.0192(12) 0.0164(12) 0.0156(11) 0.0002(9) -0.0034(9) 0.0053(10)
C14 0.0194(12) 0.0232(13) 0.0225(12) -0.0069(10) 0.0009(9) -0.0007(10)
C12 0.0201(13) 0.0277(14) 0.0302(14) 0.0041(11) 0.0029(11) 0.0102(11)

loop_
_atom_type_symbol
_atom_type_description
_atom_type_scat_dispersion_real
_atom_type_scat_dispersion_imag
_atom_type_scat_source
C C 0.0033 0.0016 'International Tables Vol C Tables 4.2.6.8 and 6.1.1.4'
H H 0.0000 0.0000 'International Tables Vol C Tables 4.2.6.8 and 6.1.1.4'
N N 0.0061 0.0033 'International Tables Vol C Tables 4.2.6.8 and 6.1.1.4'
O O 0.0106 0.0060 'International Tables Vol C Tables 4.2.6.8 and 6.1.1.4'
Cl Cl 0.1484 0.1585 'International Tables Vol C Tables 4.2.6.8 and 6.1.1.4'

loop_
_geom_angle_atom_site_label_1
_geom_angle_atom_site_label_2
_geom_angle_atom_site_label_3
_geom_angle
C7 O002 C6 117.44(17)
C9 O003 C4 117.48(17)
C11 O004 C3 114.12(17)
C5 O005 C1 113.47(16)
C13 N010 C1 121.41(19)
O005 C5 C6 107.50(17)
O005 C5 C4 110.21(17)
C6 C5 C4 113.34(18)
O005 C1 N010 112.68(17)
O005 C1 C2 108.63(16)
N010 C1 C2 113.70(18)
O002 C6 C5 103.76(16)
O008 C13 N010 122.9(2)
O008 C13 C14 121.4(2)
N010 C13 C14 115.6(2)
O009 C11 O004 122.9(2)
O009 C11 C12 125.3(2)
O004 C11 C12 111.8(2)
O004 C3 C2 109.01(16)
O004 C3 C4 111.34(16)
C2 C3 C4 109.68(18)
O003 C4 C3 109.94(17)
O003 C4 C5 107.48(16)
C3 C4 C5 108.27(17)
C3 C2 C1 110.71(17)
C3 C2 Cl01 109.88(15)
C1 C2 Cl01 109.04(15)
O006 C7 O002 122.6(2)
O006 C7 C8 125.9(2)
O002 C7 C8 111.40(19)
O007 C9 O003 123.4(2)
O007 C9 C10 125.7(2)
O003 C9 C10 110.9(2)

loop_
_geom_bond_atom_site_label_1
_geom_bond_atom_site_label_2
_geom_bond_distance
Cl01 C2 1.789(2)
O002 C7 1.339(3)
O002 C6 1.454(3)
O003 C9 1.351(3)
O003 C4 1.449(3)
O004 C11 1.360(3)
O004 C3 1.441(3)
O005 C5 1.425(2)
O005 C1 1.430(3)
O006 C7 1.208(3)
O007 C9 1.204(3)
O008 C13 1.220(3)
O009 C11 1.207(3)
N010 C13 1.359(3)
N010 C1 1.439(3)
C5 C6 1.514(3)
C5 C4 1.522(3)
C1 C2 1.543(3)
C10 C9 1.498(3)
C8 C7 1.490(3)
C13 C14 1.506(3)
C11 C12 1.489(3)
C3 C2 1.516(3)
C3 C4 1.518(3)

loop_
_cod_related_entry_id
_cod_related_entry_database
_cod_related_entry_code
1 ChemSpider 10289633
